data_2227609
loop_
_publ_author_name
'Gayathri, P.'
'Thiruvalluvar, A.'
'Srinivasan, N.'
'Jayabharathi, J.'
'Butcher, R. J.'

_publ_section_title
;
 1-(3,5-Dimethylphenyl)-4,5-dimethyl-2-phenyl-1<i>H</i>-imidazole
 hemihydrate
;
_journal_coeditor_code HG2722
_journal_issue 11
_journal_name_full 'Acta Crystallographica Section E'
_journal_page_first o2776
_journal_paper_doi 10.1107/S1600536810039784
_journal_volume 66
_journal_year 2010
_chemical_formula_iupac 'C19 H20 N2, 0.5H2 O'
_chemical_formula_moiety 'C19 H20 N2, 0.5(H2 O)'
_chemical_formula_sum 'C19 H21 N2 O0.5'
_chemical_formula_weight 285.38
_chemical_melting_point 415
_chemical_name_common 1H-imidazole
_chemical_name_systematic
;
1-(3,5-Dimethylphenyl)-4,5-dimethyl-2-phenyl-1<i>H</i>-imidazole hemihydrate
;
_space_group_IT_number 60
_symmetry_cell_setting orthorhombic
_symmetry_space_group_name_Hall '-P 2n 2ab'
_symmetry_space_group_name_H-M 'P b c n'
_atom_sites_solution_hydrogens geom
_atom_sites_solution_primary direct
_atom_sites_solution_secondary difmap
_cell_angle_alpha 90
_cell_angle_beta 90
_cell_angle_gamma 90
_cell_formula_units_Z 8
_cell_length_a 16.7611(2)
_cell_length_b 11.5467(2)
_cell_length_c 16.6563(2)
_cell_measurement_reflns_used 5434
_cell_measurement_temperature 123(2)
_cell_measurement_theta_max 28.5319
_cell_measurement_theta_min 5.1671
_cell_volume 3223.58(8)
_computing_cell_refinement 'CrysAlis Pro (Oxford Diffraction, 2010)'
_computing_data_collection 'CrysAlis Pro (Oxford Diffraction, 2010)'
_computing_data_reduction 'CrysAlis Pro (Oxford Diffraction, 2010)'
_computing_molecular_graphics 'ORTEP-3 (Farrugia, 1997)'
_computing_publication_material 'PLATON (Spek, 2009)'
_computing_structure_refinement 'SHELXL97 (Sheldrick, 2008)'
_computing_structure_solution 'SHELXS97 (Sheldrick, 2008)'
_diffrn_ambient_temperature 123(2)
_diffrn_detector_area_resol_mean 10.5081
_diffrn_measured_fraction_theta_full 0.998
_diffrn_measured_fraction_theta_max 0.971
_diffrn_measurement_device_type 'Oxford Diffraction Xcalibur Ruby Gemini'
_diffrn_measurement_method '\w scans'
_diffrn_radiation_monochromator graphite
_diffrn_radiation_source 'Enhance (Cu) X-ray Source'
_diffrn_radiation_type CuK\a
_diffrn_radiation_wavelength 1.54184
_diffrn_reflns_av_R_equivalents 0.0204
_diffrn_reflns_av_sigmaI/netI 0.0176
_diffrn_reflns_limit_h_max 20
_diffrn_reflns_limit_h_min -20
_diffrn_reflns_limit_k_max 8
_diffrn_reflns_limit_k_min -13
_diffrn_reflns_limit_l_max 18
_diffrn_reflns_limit_l_min -20
_diffrn_reflns_number 7791
_diffrn_reflns_theta_full 67.50
_diffrn_reflns_theta_max 74.17
_diffrn_reflns_theta_min 5.31
_exptl_absorpt_coefficient_mu 0.551
_exptl_absorpt_correction_T_max 1.00000
_exptl_absorpt_correction_T_min 0.81835
_exptl_absorpt_correction_type multi-scan
_exptl_absorpt_process_details
;
(CrysAlis Pro; Oxford Diffraction, 2010)
;
_exptl_crystal_colour colourless
_exptl_crystal_density_diffrn 1.176
_exptl_crystal_density_method 'Not Measured'
_exptl_crystal_description 'prism '
_exptl_crystal_F_000 1224
_exptl_crystal_size_max 0.47
_exptl_crystal_size_mid 0.38
_exptl_crystal_size_min 0.18
_refine_diff_density_max 0.561
_refine_diff_density_min -0.333
_refine_ls_extinction_method none
_refine_ls_goodness_of_fit_ref 1.081
_refine_ls_hydrogen_treatment mixed
_refine_ls_matrix_type full
_refine_ls_number_parameters 203
_refine_ls_number_reflns 3193
_refine_ls_number_restraints 0
_refine_ls_restrained_S_all 1.081
_refine_ls_R_factor_all 0.0717
_refine_ls_R_factor_gt 0.0621
_refine_ls_shift/su_max 0.001
_refine_ls_shift/su_max_lt 0.001
_refine_ls_shift/su_mean 0.000
_refine_ls_structure_factor_coef Fsqd
_refine_ls_weighting_details 'calc w=1/[\s^2^(Fo^2^)+(0.0758P)^2^+2.1555P] where P=(Fo^2^+2Fc^2^)/3'
_refine_ls_weighting_scheme calc
_refine_ls_wR_factor_gt 0.1640
_refine_ls_wR_factor_ref 0.1714
_reflns_number_gt 2630
_reflns_number_total 3193
_reflns_threshold_expression I>2\s(I)
_cod_data_source_file hg2722.cif
_cod_data_source_block I
_cod_database_code 2227609
_cod_database_fobs_code 2227609

loop_
_symmetry_equiv_pos_site_id
_symmetry_equiv_pos_as_xyz
1 x,y,z
2 1/2-x,1/2-y,1/2+z
3 1/2+x,1/2-y,-z
4 -x,y,1/2-z
5 -x,-y,-z
6 1/2+x,1/2+y,1/2-z
7 1/2-x,1/2+y,z
8 x,-y,1/2+z

loop_
_atom_site_aniso_label
_atom_site_aniso_U_11
_atom_site_aniso_U_22
_atom_site_aniso_U_33
_atom_site_aniso_U_12
_atom_site_aniso_U_13
_atom_site_aniso_U_23
N1 0.0457(9) 0.0230(8) 0.0325(8) -0.0005(6) -0.0068(7) -0.0043(6)
N3 0.0938(15) 0.0256(8) 0.0263(8) -0.0062(9) -0.0095(9) -0.0004(6)
C2 0.0581(12) 0.0287(10) 0.0251(8) -0.0106(9) -0.0087(8) -0.0003(7)
C4 0.0891(18) 0.0264(10) 0.0280(9) 0.0084(10) -0.0105(10) -0.0056(7)
C5 0.0575(12) 0.0305(10) 0.0334(10) 0.0089(9) -0.0118(9) -0.0095(8)
C11 0.0301(9) 0.0211(9) 0.0447(10) -0.0013(7) -0.0033(8) -0.0052(7)
C12 0.0339(9) 0.0286(10) 0.0472(11) 0.0000(7) 0.0032(8) -0.0027(8)
C13 0.0348(10) 0.0308(10) 0.0716(15) 0.0026(8) 0.0136(10) 0.0091(10)
C14 0.0373(11) 0.0228(10) 0.0939(19) -0.0027(8) 0.0135(11) -0.0146(11)
C15 0.0325(10) 0.0304(10) 0.0682(14) -0.0029(8) 0.0044(9) -0.0163(10)
C16 0.0318(9) 0.0329(10) 0.0486(11) 0.0011(8) -0.0046(8) -0.0120(8)
C17 0.0595(15) 0.0423(13) 0.0835(19) 0.0066(11) 0.0225(13) 0.0217(12)
C18 0.0514(13) 0.0480(14) 0.0872(19) -0.0053(11) 0.0009(13) -0.0374(13)
C21 0.0488(11) 0.0423(11) 0.0270(9) -0.0163(9) -0.0087(8) 0.0002(8)
C22 0.0420(10) 0.0500(12) 0.0311(9) -0.0106(9) -0.0029(8) -0.0017(9)
C23 0.0415(11) 0.0765(17) 0.0407(11) -0.0037(11) -0.0059(9) -0.0032(11)
C24 0.0373(11) 0.118(3) 0.0409(12) -0.0158(14) 0.0000(10) -0.0047(14)
C25 0.0509(14) 0.117(3) 0.0366(12) -0.0310(15) -0.0069(10) 0.0178(14)
C26 0.0594(14) 0.0665(16) 0.0361(11) -0.0281(12) -0.0119(10) 0.0113(10)
C41 0.147(3) 0.0334(12) 0.0445(13) 0.0293(16) -0.0177(16) -0.0015(10)
C51 0.0514(13) 0.0427(12) 0.0637(14) 0.0120(10) -0.0073(11) -0.0182(11)
O1W 0.300(7) 0.0283(13) 0.0503(16) 0.0000 0.041(3) 0.0000

loop_
_atom_site_type_symbol
_atom_site_label
_atom_site_fract_x
_atom_site_fract_y
_atom_site_fract_z
_atom_site_U_iso_or_equiv
_atom_site_thermal_displace_type
_atom_site_calc_flag
_atom_site_refinement_flags
_atom_site_occupancy
N N1 0.06312(10) 0.58209(13) 0.08298(9) 0.0337(5) Uani d . 1.000
N N3 0.02135(14) 0.41115(14) 0.12586(9) 0.0486(6) Uani d . 1.000
C C2 0.00259(13) 0.52288(16) 0.11985(10) 0.0373(6) Uani d . 1.000
C C4 0.09630(17) 0.39935(18) 0.09289(12) 0.0478(7) Uani d . 1.000
C C5 0.12333(13) 0.50362(17) 0.06558(11) 0.0405(6) Uani d . 1.000
C C11 0.07375(11) 0.70592(16) 0.07891(12) 0.0320(5) Uani d . 1.000
C C12 0.07941(11) 0.75929(17) 0.00507(13) 0.0366(6) Uani d . 1.000
C C13 0.09222(12) 0.87905(18) 0.00254(15) 0.0457(7) Uani d . 1.000
C C14 0.09830(12) 0.93880(18) 0.07557(17) 0.0513(8) Uani d . 1.000
C C15 0.09275(11) 0.88545(18) 0.14936(15) 0.0437(7) Uani d . 1.000
C C16 0.08061(11) 0.76691(17) 0.15073(13) 0.0378(6) Uani d . 1.000
C C17 0.09981(16) 0.9395(2) -0.07700(17) 0.0618(9) Uani d . 1.000
C C18 0.10108(15) 0.9525(2) 0.22687(18) 0.0622(9) Uani d . 1.000
C C21 -0.07307(12) 0.57105(19) 0.14706(11) 0.0394(6) Uani d . 1.000
C C22 -0.10598(12) 0.67293(19) 0.11567(12) 0.0410(6) Uani d . 1.000
C C23 -0.17918(13) 0.7120(3) 0.14236(13) 0.0529(8) Uani d . 1.000
C C24 -0.22085(14) 0.6511(3) 0.20103(14) 0.0654(11) Uani d . 1.000
C C25 -0.18898(15) 0.5512(3) 0.23230(14) 0.0682(12) Uani d . 1.000
C C26 -0.11644(14) 0.5112(2) 0.20583(13) 0.0540(8) Uani d . 1.000
C C41 0.1384(2) 0.2843(2) 0.09236(15) 0.0750(12) Uani d . 1.000
C C51 0.19881(14) 0.5369(2) 0.02610(16) 0.0526(8) Uani d . 1.000
O O1W 0.00000 0.2332(2) 0.25000 0.126(2) Uani d S 1.000
H H12 0.07471 0.71571 -0.04308 0.0439 Uiso calc R 1.000
H H14 0.10666 1.02015 0.07411 0.0616 Uiso calc R 1.000
H H16 0.07696 0.72722 0.20056 0.0453 Uiso calc R 1.000
H H17A 0.06867 0.89766 -0.11750 0.0927 Uiso calc R 1.000
H H17B 0.07968 1.01885 -0.07221 0.0927 Uiso calc R 1.000
H H17C 0.15601 0.94126 -0.09315 0.0927 Uiso calc R 1.000
H H18A 0.08520 1.03316 0.21803 0.0933 Uiso calc R 1.000
H H18B 0.06672 0.91783 0.26797 0.0933 Uiso calc R 1.000
H H18C 0.15672 0.94989 0.24485 0.0933 Uiso calc R 1.000
H H22 -0.07782 0.71534 0.07585 0.0492 Uiso calc R 1.000
H H23 -0.20127 0.78087 0.12053 0.0635 Uiso calc R 1.000
H H24 -0.27110 0.67841 0.21935 0.0785 Uiso calc R 1.000
H H25 -0.21725 0.50966 0.27246 0.0818 Uiso calc R 1.000
H H26 -0.09530 0.44170 0.22774 0.0648 Uiso calc R 1.000
H H41A 0.19154 0.29351 0.06879 0.1122 Uiso calc R 1.000
H H41B 0.14340 0.25567 0.14751 0.1122 Uiso calc R 1.000
H H41C 0.10750 0.22885 0.06044 0.1122 Uiso calc R 1.000
H H51A 0.18815 0.55867 -0.02975 0.0789 Uiso calc R 1.000
H H51B 0.22245 0.60282 0.05453 0.0789 Uiso calc R 1.000
H H51C 0.23592 0.47135 0.02731 0.0789 Uiso calc R 1.000
H H1W 0.009(3) 0.280(4) 0.291(3) 0.138(17) Uiso d . 1.000

loop_
_atom_type_symbol
_atom_type_description
_atom_type_scat_dispersion_real
_atom_type_scat_dispersion_imag
_atom_type_scat_source
O O 0.0492 0.0322 'International Tables Vol C Tables 4.2.6.8 and 6.1.1.4'
N N 0.0311 0.0180 'International Tables Vol C Tables 4.2.6.8 and 6.1.1.4'
H H 0.0000 0.0000 'International Tables Vol C Tables 4.2.6.8 and 6.1.1.4'
C C 0.0181 0.0091 'International Tables Vol C Tables 4.2.6.8 and 6.1.1.4'

loop_
_geom_angle_atom_site_label_1
_geom_angle_atom_site_label_2
_geom_angle_atom_site_label_3
_geom_angle_site_symmetry_1
_geom_angle_site_symmetry_2
_geom_angle_site_symmetry_3
_geom_angle
_geom_angle_publ_flag
H1W O1W H1W . . 4_555 105(4) no
C2 N1 C11 . . . 127.42(16) no
C5 N1 C11 . . . 123.22(16) no
C2 N1 C5 . . . 107.86(15) no
C2 N3 C4 . . . 106.33(18) no
N1 C2 C21 . . . 126.44(17) no
N3 C2 C21 . . . 123.50(19) no
N1 C2 N3 . . . 110.03(18) no
N3 C4 C41 . . . 121.2(2) no
C5 C4 C41 . . . 128.4(2) no
N3 C4 C5 . . . 110.39(19) no
N1 C5 C51 . . . 123.13(18) no
C4 C5 C51 . . . 131.5(2) no
N1 C5 C4 . . . 105.38(19) no
N1 C11 C16 . . . 118.10(17) no
C12 C11 C16 . . . 122.30(18) no
N1 C11 C12 . . . 119.56(17) no
C11 C12 C13 . . . 118.6(2) no
C12 C13 C17 . . . 119.9(2) no
C14 C13 C17 . . . 122.0(2) no
C12 C13 C14 . . . 118.1(2) no
C13 C14 C15 . . . 123.3(2) no
C14 C15 C18 . . . 121.8(2) no
C16 C15 C18 . . . 120.4(2) no
C14 C15 C16 . . . 117.8(2) no
C11 C16 C15 . . . 119.9(2) no
C2 C21 C22 . . . 123.18(18) no
C2 C21 C26 . . . 118.72(19) no
C22 C21 C26 . . . 118.08(19) no
C21 C22 C23 . . . 120.3(2) no
C22 C23 C24 . . . 120.5(3) no
C23 C24 C25 . . . 119.7(2) no
C24 C25 C26 . . . 120.3(2) no
C21 C26 C25 . . . 121.2(2) no
C11 C12 H12 . . . 121.00 no
C13 C12 H12 . . . 121.00 no
C15 C14 H14 . . . 118.00 no
C13 C14 H14 . . . 118.00 no
C11 C16 H16 . . . 120.00 no
C15 C16 H16 . . . 120.00 no
C13 C17 H17B . . . 109.00 no
C13 C17 H17C . . . 109.00 no
C13 C17 H17A . . . 109.00 no
H17A C17 H17C . . . 109.00 no
H17B C17 H17C . . . 110.00 no
H17A C17 H17B . . . 109.00 no
C15 C18 H18B . . . 109.00 no
C15 C18 H18C . . . 109.00 no
C15 C18 H18A . . . 109.00 no
H18A C18 H18C . . . 109.00 no
H18B C18 H18C . . . 109.00 no
H18A C18 H18B . . . 109.00 no
C23 C22 H22 . . . 120.00 no
C21 C22 H22 . . . 120.00 no
C22 C23 H23 . . . 120.00 no
C24 C23 H23 . . . 120.00 no
C25 C24 H24 . . . 120.00 no
C23 C24 H24 . . . 120.00 no
C24 C25 H25 . . . 120.00 no
C26 C25 H25 . . . 120.00 no
C25 C26 H26 . . . 119.00 no
C21 C26 H26 . . . 119.00 no
C4 C41 H41A . . . 109.00 no
C4 C41 H41B . . . 109.00 no
H41A C41 H41B . . . 110.00 no
H41A C41 H41C . . . 110.00 no
C4 C41 H41C . . . 109.00 no
H41B C41 H41C . . . 109.00 no
C5 C51 H51B . . . 109.00 no
C5 C51 H51C . . . 109.00 no
C5 C51 H51A . . . 109.00 no
H51A C51 H51C . . . 109.00 no
H51B C51 H51C . . . 109.00 no
H51A C51 H51B . . . 109.00 no

loop_
_geom_bond_atom_site_label_1
_geom_bond_atom_site_label_2
_geom_bond_site_symmetry_1
_geom_bond_site_symmetry_2
_geom_bond_distance
_geom_bond_publ_flag
O1W H1W . 4_555 0.88(5) no
O1W H1W . . 0.88(5) no
N1 C5 . . 1.387(3) no
N1 C2 . . 1.369(3) no
N1 C11 . . 1.443(2) no
N3 C4 . . 1.378(4) no
N3 C2 . . 1.332(3) no
C2 C21 . . 1.457(3) no
C4 C41 . . 1.504(3) no
C4 C5 . . 1.365(3) no
C5 C51 . . 1.477(3) no
C11 C12 . . 1.379(3) no
C11 C16 . . 1.393(3) no
C12 C13 . . 1.400(3) no
C13 C17 . . 1.503(4) no
C13 C14 . . 1.402(4) no
C14 C15 . . 1.378(4) no
C15 C18 . . 1.512(4) no
C15 C16 . . 1.384(3) no
C21 C22 . . 1.401(3) no
C21 C26 . . 1.402(3) no
C22 C23 . . 1.381(3) no
C23 C24 . . 1.392(4) no
C24 C25 . . 1.374(5) no
C25 C26 . . 1.373(4) no
C12 H12 . . 0.9500 no
C14 H14 . . 0.9500 no
C16 H16 . . 0.9500 no
C17 H17B . . 0.9800 no
C17 H17A . . 0.9800 no
C17 H17C . . 0.9800 no
C18 H18C . . 0.9800 no
C18 H18B . . 0.9800 no
C18 H18A . . 0.9800 no
C22 H22 . . 0.9500 no
C23 H23 . . 0.9500 no
C24 H24 . . 0.9500 no
C25 H25 . . 0.9500 no
C26 H26 . . 0.9500 no
C41 H41B . . 0.9800 no
C41 H41C . . 0.9800 no
C41 H41A . . 0.9800 no
C51 H51C . . 0.9800 no
C51 H51A . . 0.9800 no
C51 H51B . . 0.9800 no

loop_
_geom_contact_atom_site_label_1
_geom_contact_atom_site_label_2
_geom_contact_distance
_geom_contact_site_symmetry_1
_geom_contact_site_symmetry_2
_geom_contact_publ_flag
O1W N3 2.937(2) . 4_555 no
O1W N3 2.937(2) . . no
O1W H26 2.9100 . . no
O1W H26 2.9100 . 4_555 no
O1W H17A 2.9100 . 5_565 no
O1W H18A 2.7700 . 4_545 no
O1W H18A 2.7700 . 1_545 no
O1W H17A 2.9100 . 8_565 no
N3 O1W 2.937(2) . . no
N3 O1W 2.937(2) . . no
N3 C26 3.426(3) . 4_555 no
N3 C12 3.388(3) . 5_565 no
N1 H22 2.8200 . . no
N3 H26 2.6100 . . no
N3 H1W 2.11(5) . 4_555 no
N3 H26 2.7600 . 4_555 no
N3 H12 2.5800 . 5_565 no
C2 C26 3.477(3) . 4_555 no
C4 C22 3.576(3) . 5_565 no
C5 C25 3.584(3) . 4_555 no
C11 C22 3.098(3) . . no
C12 N3 3.388(3) . 5_565 no
C12 C51 3.274(3) . . no
C16 C22 3.362(3) . . no
C16 C21 3.428(3) . . no
C17 C18 3.497(4) . 8_574 no
C18 C18 3.475(4) . 4_555 no
C18 C17 3.497(4) . 8_575 no
C21 C16 3.428(3) . . no
C22 C41 3.542(3) . 5_565 no
C22 C4 3.576(3) . 5_565 no
C22 C16 3.362(3) . . no
C22 C11 3.098(3) . . no
C25 C5 3.584(3) . 4_555 no
C26 N3 3.426(3) . 4_555 no
C26 C2 3.477(3) . 4_555 no
C41 C22 3.542(3) . 5_565 no
C51 C12 3.274(3) . . no
C2 H16 2.9900 . . no
C4 H1W 2.96(5) . 4_555 no
C4 H26 3.0300 . 4_555 no
C11 H51B 2.7900 . . no
C11 H22 2.5400 . . no
C12 H51A 3.0000 . . no
C12 H22 2.9300 . . no
C13 H51C 3.1000 . 7_555 no
C14 H51C 2.9200 . 7_555 no
C14 H17B 3.0200 . 5_575 no
C15 H18B 3.0300 . 4_555 no
C16 H22 2.9900 . . no
C18 H18B 2.8400 . 4_555 no
C24 H17C 2.9400 . 3_465 no
C24 H16 3.0500 . 4_555 no
C25 H18C 2.8600 . 6_445 no
C25 H16 2.9800 . 4_555 no
C26 H16 3.0200 . 4_555 no
C41 H22 2.9800 . 5_565 no
C41 H51C 2.9200 . . no
C51 H41A 2.9000 . . no
H1W N3 2.11(5) . 4_555 no
H1W C4 2.96(5) . 4_555 no
H1W H26 2.3800 . 4_555 no
H12 H17A 2.4400 . . no
H12 N3 2.5800 . 5_565 no
H14 H41C 2.4200 . 1_565 no
H14 H17B 2.4800 . . no
H14 H18A 2.4300 . . no
H16 C2 2.9900 . . no
H16 H18B 2.4800 . . no
H16 C24 3.0500 . 4_555 no
H16 C25 2.9800 . 4_555 no
H16 C26 3.0200 . 4_555 no
H17A O1W 2.9100 . 8_564 no
H17A H12 2.4400 . . no
H17A O1W 2.9100 . 5_565 no
H17B C14 3.0200 . 5_575 no
H17B H14 2.4800 . . no
H17C C24 2.9400 . 3_565 no
H18A O1W 2.7700 . 1_565 no
H18A O1W 2.7700 . 4_565 no
H18A H14 2.4300 . . no
H18B C15 3.0300 . 4_555 no
H18B H16 2.4800 . . no
H18B C18 2.8400 . 4_555 no
H18B H18B 2.3200 . 4_555 no
H18C C25 2.8600 . 6_555 no
H18C H25 2.2400 . 6_555 no
H22 C16 2.9900 . . no
H22 C41 2.9800 . 5_565 no
H22 N1 2.8200 . . no
H22 C11 2.5400 . . no
H22 H41C 2.4100 . 5_565 no
H22 C12 2.9300 . . no
H25 H18C 2.2400 . 6_445 no
H26 O1W 2.9100 . . no
H26 C4 3.0300 . 4_555 no
H26 H1W 2.3800 . 4_555 no
H26 O1W 2.9100 . . no
H26 N3 2.7600 . 4_555 no
H26 N3 2.6100 . . no
H41A C51 2.9000 . . no
H41A H51C 2.2900 . . no
H41C H14 2.4200 . 1_545 no
H41C H22 2.4100 . 5_565 no
H51A C12 3.0000 . . no
H51B C11 2.7900 . . no
H51C H41A 2.2900 . . no
H51C C13 3.1000 . 7_545 no
H51C C14 2.9200 . 7_545 no
H51C C41 2.9200 . . no

loop_
_geom_hbond_atom_site_label_D
_geom_hbond_atom_site_label_H
_geom_hbond_atom_site_label_A
_geom_hbond_site_symmetry_A
_geom_hbond_distance_DH
_geom_hbond_distance_HA
_geom_hbond_distance_DA
_geom_hbond_angle_DHA
_geom_hbond_publ_flag
O1W H1W N3 4_555 0.88(5) 2.11(5) 2.937(2) 155(4) yes
C12 H12 N3 5_565 0.95 2.58 3.388(3) 144 yes

loop_
_geom_torsion_atom_site_label_1
_geom_torsion_atom_site_label_2
_geom_torsion_atom_site_label_3
_geom_torsion_atom_site_label_4
_geom_torsion_site_symmetry_1
_geom_torsion_site_symmetry_2
_geom_torsion_site_symmetry_3
_geom_torsion_site_symmetry_4
_geom_torsion
_geom_torsion_publ_flag
C5 N1 C2 N3 . . . . -0.6(2) no
C5 N1 C2 C21 . . . . -178.74(17) no
C11 N1 C2 N3 . . . . -166.83(17) no
C11 N1 C2 C21 . . . . 15.0(3) no
C2 N1 C5 C4 . . . . 0.1(2) no
C2 N1 C5 C51 . . . . -179.45(19) no
C11 N1 C5 C4 . . . . 167.03(17) no
C11 N1 C5 C51 . . . . -12.5(3) no
C2 N1 C11 C12 . . . . -122.8(2) no
C2 N1 C11 C16 . . . . 59.3(3) no
C5 N1 C11 C12 . . . . 72.8(2) no
C5 N1 C11 C16 . . . . -105.1(2) no
C4 N3 C2 N1 . . . . 0.8(2) no
C4 N3 C2 C21 . . . . 179.07(18) no
C2 N3 C4 C5 . . . . -0.8(2) no
C2 N3 C4 C41 . . . . 177.5(2) no
N1 C2 C21 C22 . . . . 22.9(3) no
N1 C2 C21 C26 . . . . -158.99(19) no
N3 C2 C21 C22 . . . . -155.0(2) no
N3 C2 C21 C26 . . . . 23.1(3) no
N3 C4 C5 N1 . . . . 0.5(2) no
N3 C4 C5 C51 . . . . 179.9(2) no
C41 C4 C5 N1 . . . . -177.7(2) no
C41 C4 C5 C51 . . . . 1.8(4) no
N1 C11 C12 C13 . . . . -178.02(17) no
C16 C11 C12 C13 . . . . -0.2(3) no
N1 C11 C16 C15 . . . . 178.49(17) no
C12 C11 C16 C15 . . . . 0.7(3) no
C11 C12 C13 C14 . . . . -0.3(3) no
C11 C12 C13 C17 . . . . 179.14(19) no
C12 C13 C14 C15 . . . . 0.4(3) no
C17 C13 C14 C15 . . . . -179.0(2) no
C13 C14 C15 C16 . . . . 0.0(3) no
C13 C14 C15 C18 . . . . 178.9(2) no
C14 C15 C16 C11 . . . . -0.6(3) no
C18 C15 C16 C11 . . . . -179.42(18) no
C2 C21 C22 C23 . . . . 178.0(2) no
C26 C21 C22 C23 . . . . -0.1(3) no
C2 C21 C26 C25 . . . . -178.5(2) no
C22 C21 C26 C25 . . . . -0.3(3) no
C21 C22 C23 C24 . . . . 0.4(4) no
C22 C23 C24 C25 . . . . -0.3(4) no
C23 C24 C25 C26 . . . . -0.1(4) no
C24 C25 C26 C21 . . . . 0.4(4) no
